data_2013835
loop_
_publ_author_name
'Muranishi, Yasunori'
'Okabe, Nobuo'

_publ_section_title
;(2,2'-Bipyridine-\k^2^<i>N</i>,<i>N</i>')(1,1-cyclobutanedicarboxylato-\k^2^<i>O</i>,<i>O</i>')palladium(II),
 (1,1-cyclobutanedicarboxylato-\k^2^<i>O</i>,<i>O</i>')(1,10-phenanthroline-\k^2^<i>N</i>,<i>N</i>')palladium(II)
 monohydrate and
 (1,1-cyclobutanedicarboxylato-\k^2^<i>O</i>,<i>O</i>')(1,10-phenanthroline-\k^2^<i>N</i>,<i>N</i>')palladium(II)
 dihydrate
;
_journal_issue 2
_journal_name_full 'Acta Crystallographica Section C'
_journal_page_first m47
_journal_page_last m50
_journal_paper_doi 10.1107/S0108270103028130
_journal_volume 60
_journal_year 2004
_chemical_formula_iupac '[Pd (C6 H6 O4) (C10 H8 N2)]'
_chemical_formula_moiety 'C16 H14 N2 O4 Pd'
_chemical_formula_sum 'C16 H14 N2 O4 Pd'
_chemical_formula_weight 404.71
_chemical_name_systematic
;
(2,2'-Bipyridine-\k^2^N,N')(1,1-cyclobutanedicarboxylato-
\k^2^O,O')palladium(II)
;
_space_group_IT_number 2
_symmetry_cell_setting triclinic
_symmetry_space_group_name_Hall '-P 1'
_symmetry_space_group_name_H-M 'P -1'
_cell_angle_alpha 90.458(9)
_cell_angle_beta 113.095(9)
_cell_angle_gamma 111.077(9)
_cell_formula_units_Z 2
_cell_length_a 9.0870(10)
_cell_length_b 9.4400(10)
_cell_length_c 9.9820(9)
_cell_measurement_reflns_used 25
_cell_measurement_temperature 296.2
_cell_measurement_theta_max 15.0
_cell_measurement_theta_min 14.9
_cell_volume 723.78(15)
_computing_cell_refinement 'MSC/AFC Diffractometer Control Software'
_computing_data_collection
;MSC/AFC Diffractometer Control Software (Molecular Structure Corporation,
 1992)
;
_computing_data_reduction 'TEXSAN (Molecular Structure Corporation, 2000)'
_computing_molecular_graphics 'ORTEPII (Johnson, 1976)'
_computing_publication_material TEXSAN
_computing_structure_refinement 'SHELXL97 (Sheldrick, 1997)'
_computing_structure_solution 'SIR97 (Altomare et al., 1999)'
_diffrn_measured_fraction_theta_full 1.000
_diffrn_measured_fraction_theta_max 1.000
_diffrn_measurement_device_type 'Rigaku AFC-5R'
_diffrn_measurement_method \w/2\q
_diffrn_radiation_type 'Mo K\a'
_diffrn_radiation_wavelength 0.7107
_diffrn_reflns_av_R_equivalents 0.014
_diffrn_reflns_limit_h_max 11
_diffrn_reflns_limit_h_min -11
_diffrn_reflns_limit_k_max 12
_diffrn_reflns_limit_k_min 0
_diffrn_reflns_limit_l_max 12
_diffrn_reflns_limit_l_min -12
_diffrn_reflns_number 3512
_diffrn_reflns_theta_full 27.50
_diffrn_reflns_theta_max 27.50
_diffrn_standards_decay_% 0.85
_diffrn_standards_interval_count 150
_diffrn_standards_number 3
_exptl_absorpt_coefficient_mu 1.305
_exptl_absorpt_correction_T_max 0.878
_exptl_absorpt_correction_T_min 0.732
_exptl_absorpt_correction_type '\y scan'
_exptl_absorpt_process_details '(North et al., 1968)'
_exptl_crystal_colour yellow
_exptl_crystal_density_diffrn 1.857
_exptl_crystal_density_meas ?
_exptl_crystal_density_method 'not measured'
_exptl_crystal_description prism
_exptl_crystal_F_000 404.0
_exptl_crystal_size_max 0.35
_exptl_crystal_size_mid 0.20
_exptl_crystal_size_min 0.10
_refine_diff_density_max 0.40
_refine_diff_density_min -0.45
_refine_ls_extinction_expression Fc^*^=kFc[1+0.001xFc^2^\l^3^/sin(2\q)]^-1/4^
_refine_ls_extinction_method none
_refine_ls_goodness_of_fit_ref 1.300
_refine_ls_hydrogen_treatment constr
_refine_ls_number_parameters 208
_refine_ls_number_reflns 3315
_refine_ls_R_factor_gt 0.0215
_refine_ls_shift/su_max 0.001
_refine_ls_structure_factor_coef Fsqd
_refine_ls_weighting_details 'w = 1/[\s^2^(Fo^2^) + (0.0245P)^2^] where P=(Fo^2^+2Fc^2^)/3'
_refine_ls_weighting_scheme calc
_refine_ls_wR_factor_ref 0.0572
_reflns_number_gt 3005
_reflns_number_total 3315
_reflns_threshold_expression I>2\s(I)
_cod_data_source_file ob1156.cif
_cod_data_source_block I
_cod_depositor_comments
;
The following automatic conversions were performed:

'_exptl_crystal_density_meas' value 'not measured' was changed to '?'
- the value is perceived as not measured.

Automatic conversion script
Id: cif_fix_values 3008 2015-01-20 13:52:24Z robertas 
;
_cod_database_code 2013835

loop_
_symmetry_equiv_pos_as_xyz
x,y,z
-x,-y,-z

loop_
_atom_site_label
_atom_site_fract_x
_atom_site_fract_y
_atom_site_fract_z
_atom_site_U_iso_or_equiv
_atom_site_adp_type
_atom_site_calc_flag
_atom_site_refinement_flags
_atom_site_occupancy
_atom_site_disorder_assembly
_atom_site_disorder_group
_atom_site_type_symbol
Pd1 0.58260(2) 0.10529(2) 0.39803(2) 0.02665(6) Uani d . 1.00 . . Pd
O1 0.7302(2) -0.0082(2) 0.5044(2) 0.0342(4) Uani d . 1.00 . . O
O2 0.9642(3) -0.0003(2) 0.6939(2) 0.0491(5) Uani d . 1.00 . . O
O3 0.6978(2) 0.2716(2) 0.5754(2) 0.0345(4) Uani d . 1.00 . . O
O4 0.9308(2) 0.4054(2) 0.7777(2) 0.0501(5) Uani d . 1.00 . . O
N1 0.4527(2) -0.0496(2) 0.2113(2) 0.0288(4) Uani d . 1.00 . . N
N2 0.4191(2) 0.1991(2) 0.2784(2) 0.0288(4) Uani d . 1.00 . . N
C2 0.3338(3) -0.0161(3) 0.0986(3) 0.0308(5) Uani d . 1.00 . . C
C3 0.2395(3) -0.1116(3) -0.0372(3) 0.0406(6) Uani d . 1.00 . . C
C4 0.2665(4) -0.2443(3) -0.0573(3) 0.0473(7) Uani d . 1.00 . . C
C5 0.3867(4) -0.2769(3) 0.0586(3) 0.0442(6) Uani d . 1.00 . . C
C6 0.4777(3) -0.1779(3) 0.1921(3) 0.0373(5) Uani d . 1.00 . . C
C12 0.3139(3) 0.1252(3) 0.1374(2) 0.0298(5) Uani d . 1.00 . . C
C13 0.1952(3) 0.1790(3) 0.0428(3) 0.0393(5) Uani d . 1.00 . . C
C14 0.1854(3) 0.3107(3) 0.0944(3) 0.0416(6) Uani d . 1.00 . . C
C15 0.2904(3) 0.3831(3) 0.2391(3) 0.0413(6) Uani d . 1.00 . . C
C16 0.4054(3) 0.3233(3) 0.3287(3) 0.0348(5) Uani d . 1.00 . . C
C17 0.8850(3) 0.0656(3) 0.6081(2) 0.0311(5) Uani d . 1.00 . . C
C18 0.8615(3) 0.3128(3) 0.6641(2) 0.0298(5) Uani d . 1.00 . . C
C19 0.9643(3) 0.2401(3) 0.6184(2) 0.0289(4) Uani d . 1.00 . . C
C20 0.9851(3) 0.2878(3) 0.4744(3) 0.0379(5) Uani d . 1.00 . . C
C21 1.1816(4) 0.3537(4) 0.5624(4) 0.0592(8) Uani d . 1.00 . . C
C22 1.1638(3) 0.3179(3) 0.7063(3) 0.0440(6) Uani d . 1.00 . . C
H3 0.1587 -0.0874 -0.1144 0.0488 Uiso calc . 1.00 . . H
H4 0.2040 -0.3103 -0.1482 0.0568 Uiso calc . 1.00 . . H
H5 0.4066 -0.3652 0.0469 0.0530 Uiso calc . 1.00 . . H
H6 0.5584 -0.2009 0.2706 0.0448 Uiso calc . 1.00 . . H
H13 0.1231 0.1276 -0.0539 0.0471 Uiso calc . 1.00 . . H
H14 0.1084 0.3499 0.0317 0.0499 Uiso calc . 1.00 . . H
H15 0.2841 0.4706 0.2758 0.0495 Uiso calc . 1.00 . . H
H16 0.4754 0.3709 0.4268 0.0417 Uiso calc . 1.00 . . H
H20A 0.9415 0.2011 0.3969 0.0455 Uiso calc . 1.00 . . H
H20B 0.9391 0.3646 0.4363 0.0455 Uiso calc . 1.00 . . H
H21A 1.2369 0.4630 0.5633 0.0710 Uiso calc . 1.00 . . H
H21B 1.2377 0.2971 0.5332 0.0710 Uiso calc . 1.00 . . H
H22A 1.2024 0.4091 0.7770 0.0528 Uiso calc . 1.00 . . H
H22B 1.2165 0.2478 0.7526 0.0528 Uiso calc . 1.00 . . H

loop_
_atom_site_aniso_label
_atom_site_aniso_U_11
_atom_site_aniso_U_22
_atom_site_aniso_U_33
_atom_site_aniso_U_12
_atom_site_aniso_U_13
_atom_site_aniso_U_23
Pd1 0.02450(10) 0.02950(10) 0.02334(9) 0.01352(7) 0.00500(7) 0.00398(6)
O1 0.0329(9) 0.0308(8) 0.0332(9) 0.0168(7) 0.0045(7) 0.0058(7)
O2 0.0530(10) 0.0420(10) 0.0373(10) 0.0290(9) -0.0042(8) 0.0062(8)
O3 0.0317(8) 0.0413(9) 0.0290(8) 0.0208(7) 0.0058(7) -0.0005(7)
O4 0.0440(10) 0.0590(10) 0.0390(10) 0.0290(10) 0.0015(8) -0.0147(9)
N1 0.0273(9) 0.0288(9) 0.0271(9) 0.0115(8) 0.0079(8) 0.0050(7)
N2 0.0261(9) 0.0330(10) 0.0278(9) 0.0152(8) 0.0087(7) 0.0071(8)
C2 0.0280(10) 0.0320(10) 0.0280(10) 0.0107(9) 0.0082(9) 0.0056(9)
C3 0.0400(10) 0.0430(10) 0.0280(10) 0.0160(10) 0.0030(10) 0.0030(10)
C4 0.053(2) 0.0380(10) 0.0350(10) 0.0140(10) 0.0060(10) -0.0050(10)
C5 0.054(2) 0.0320(10) 0.0430(10) 0.0200(10) 0.0150(10) 0.0030(10)
C6 0.0400(10) 0.0360(10) 0.0340(10) 0.0190(10) 0.0100(10) 0.0069(10)
C12 0.0270(10) 0.0310(10) 0.0290(10) 0.0115(9) 0.0094(9) 0.0080(9)
C13 0.0350(10) 0.0440(10) 0.0310(10) 0.0180(10) 0.0041(10) 0.0080(10)
C14 0.0370(10) 0.0460(10) 0.0430(10) 0.0250(10) 0.0090(10) 0.0170(10)
C15 0.0430(10) 0.0420(10) 0.0470(10) 0.0270(10) 0.0170(10) 0.0090(10)
C16 0.0310(10) 0.0380(10) 0.0350(10) 0.0170(10) 0.0104(10) 0.0037(10)
C17 0.0340(10) 0.0360(10) 0.0250(10) 0.0220(10) 0.0079(9) 0.0043(9)
C18 0.0320(10) 0.0310(10) 0.0240(10) 0.0174(10) 0.0062(9) 0.0038(9)
C19 0.0270(10) 0.0330(10) 0.0260(10) 0.0153(9) 0.0076(9) 0.0031(9)
C20 0.0470(10) 0.0360(10) 0.0380(10) 0.0200(10) 0.0220(10) 0.0090(10)
C21 0.044(2) 0.063(2) 0.077(2) 0.0220(10) 0.032(2) 0.030(2)
C22 0.0300(10) 0.047(2) 0.048(2) 0.0160(10) 0.0100(10) -0.0050(10)

loop_
_atom_type_symbol
_atom_type_description
_atom_type_scat_dispersion_real
_atom_type_scat_dispersion_imag
_atom_type_scat_source
C C 0.003 0.002
;International Tables for Crystallography
(1992, Vol. C, Tables 4.2.6.8 and 6.1.1.4)
;
H H 0.000 0.000
;International Tables for Crystallography
(1992, Vol. C, Table 6.1.1.4)
;
O O 0.011 0.006
;International Tables for Crystallography
(1992, Vol. C, Tables 4.2.6.8 and 6.1.1.4)
;
N N 0.006 0.003
;International Tables for Crystallography
(1992, Vol. C, Tables 4.2.6.8 and 6.1.1.4)
;
Pd Pd -0.999 1.007
;International Tables for Crystallography
(1992, Vol. C, Tables 4.2.6.8 and 6.1.1.4)
;

loop_
_geom_angle_atom_site_label_1
_geom_angle_atom_site_label_2
_geom_angle_atom_site_label_3
_geom_angle
_geom_angle_publ_flag
O1 Pd1 O3 91.68(7) yes
O1 Pd1 N1 93.94(8) yes
O1 Pd1 N2 174.40(6) yes
O3 Pd1 N1 174.37(9) yes
O3 Pd1 N2 93.57(8) yes
N1 Pd1 N2 80.80(8) yes
Pd1 O1 C17 120.5(2) no
Pd1 O3 C18 120.8(2) no
Pd1 N1 C2 115.3(2) no
Pd1 N1 C6 124.80(10) no
C2 N1 C6 119.9(2) no
Pd1 N2 C12 115.2(2) no
Pd1 N2 C16 125.00(10) no
C12 N2 C16 119.8(2) no
N1 C2 C3 120.8(3) no
N1 C2 C12 114.1(2) no
C3 C2 C12 125.0(2) no
C2 C3 C4 119.2(2) no
C2 C3 H3 120.4 no
C4 C3 H3 120.4 no
C3 C4 C5 119.1(2) no
C3 C4 H4 120.5 no
C5 C4 H4 120.5 no
C4 C5 C6 119.6(3) no
C4 C5 H5 120.2 no
C6 C5 H5 120.2 no
N1 C6 C5 121.4(2) no
N1 C6 H6 119.3 no
C5 C6 H6 119.3 no
N2 C12 C2 114.5(2) no
N2 C12 C13 120.8(3) no
C2 C12 C13 124.7(2) no
C12 C13 C14 119.0(2) no
C12 C13 H13 120.5 no
C14 C13 H13 120.5 no
C13 C14 C15 119.6(3) no
C13 C14 H14 120.2 no
C15 C14 H14 120.2 no
C14 C15 C16 118.7(3) no
C14 C15 H15 120.6 no
C16 C15 H15 120.7 no
N2 C16 C15 121.9(2) no
N2 C16 H16 119.0 no
C15 C16 H16 119.0 no
O1 C17 O2 121.9(2) no
O1 C17 C19 116.8(2) no
O2 C17 C19 121.3(2) no
O3 C18 O4 121.9(3) no
O3 C18 C19 117.0(2) no
O4 C18 C19 121.2(2) no
C17 C19 C18 109.5(2) no
C17 C19 C20 112.6(2) no
C17 C19 C22 115.4(2) no
C18 C19 C20 113.9(2) no
C18 C19 C22 115.1(2) no
C20 C19 C22 89.3(2) no
C19 C20 C21 89.2(2) no
C19 C20 H20A 113.8 no
C19 C20 H20B 113.8 no
C21 C20 H20A 113.8 no
C21 C20 H20B 113.8 no
H20A C20 H20B 111.0 no
C20 C21 C22 91.5(3) no
C20 C21 H21A 113.4 no
C20 C21 H21B 113.4 no
C22 C21 H21A 113.4 no
C22 C21 H21B 113.4 no
H21A C21 H21B 110.7 no
C19 C22 C21 89.8(2) no
C19 C22 H22A 113.7 no
C19 C22 H22B 113.7 no
C21 C22 H22A 113.7 no
C21 C22 H22B 113.7 no
H22A C22 H22B 110.9 no

loop_
_geom_bond_atom_site_label_1
_geom_bond_atom_site_label_2
_geom_bond_site_symmetry_1
_geom_bond_site_symmetry_2
_geom_bond_distance
_geom_bond_publ_flag
Pd1 O1 . . 2.002(2) yes
Pd1 O3 . . 2.004(2) yes
Pd1 N1 . . 1.999(2) yes
Pd1 N2 . . 1.998(2) yes
O1 C17 . . 1.295(2) no
O2 C17 . . 1.219(3) no
O3 C18 . . 1.301(3) no
O4 C18 . . 1.214(3) no
N1 C2 . . 1.353(3) no
N1 C6 . . 1.335(4) no
N2 C12 . . 1.353(3) no
N2 C16 . . 1.336(4) no
C2 C3 . . 1.377(3) no
C2 C12 . . 1.477(4) no
C3 C4 . . 1.388(5) no
C3 H3 . . 0.930 no
C4 C5 . . 1.372(4) no
C4 H4 . . 0.930 no
C5 C6 . . 1.376(3) no
C5 H5 . . 0.930 no
C6 H6 . . 0.930 no
C12 C13 . . 1.384(4) no
C13 C14 . . 1.388(5) no
C13 H13 . . 0.930 no
C14 C15 . . 1.377(3) no
C14 H14 . . 0.930 no
C15 C16 . . 1.382(4) no
C15 H15 . . 0.930 no
C16 H16 . . 0.930 no
C17 C19 . . 1.526(3) no
C18 C19 . . 1.530(4) no
C19 C20 . . 1.571(4) no
C19 C22 . . 1.543(3) no
C20 C21 . . 1.520(4) no
C20 H20A . . 0.970 no
C20 H20B . . 0.970 no
C21 C22 . . 1.534(5) no
C21 H21A . . 0.970 no
C21 H21B . . 0.970 no
C22 H22A . . 0.970 no
C22 H22B . . 0.970 no

loop_
_geom_contact_atom_site_label_1
_geom_contact_atom_site_label_2
_geom_contact_distance
_geom_contact_site_symmetry_2
Pd1 O1 3.191(2) 2_656
Pd1 Pd1 3.2658(4) 2_656
O1 N2 3.225(3) 2_656
O1 C16 3.492(3) 2_656
O1 O3 3.539(2) 2_656
O2 C13 3.319(3) 1_656
O2 C3 3.352(3) 1_656
O2 N2 3.434(3) 2_656
O2 C20 3.441(4) 2_756
O2 C12 3.441(4) 2_656
O2 C16 3.558(3) 2_656
O3 C6 3.261(4) 2_656
O3 N1 3.330(3) 2_656
O4 C15 3.268(4) 2_666
O4 C4 3.416(3) 1_666
O4 C14 3.456(3) 1_656
N2 C17 3.564(3) 2_656
C3 C14 3.435(4) 2_555
C13 C22 3.560(4) 1_454

loop_
_geom_torsion_atom_site_label_1
_geom_torsion_atom_site_label_2
_geom_torsion_atom_site_label_3
_geom_torsion_atom_site_label_4
_geom_torsion
_geom_torsion_publ_flag
Pd1 O1 C17 O2 165.3(2) no
Pd1 O1 C17 C19 -14.6(3) no
Pd1 O3 C18 O4 -174.8(2) no
Pd1 O3 C18 C19 5.8(3) no
Pd1 N1 C2 C3 178.1(2) no
Pd1 N1 C2 C12 -3.6(3) no
Pd1 N1 C6 C5 -178.0(2) no
Pd1 N2 C12 C2 2.4(3) no
Pd1 N2 C12 C13 -179.7(2) no
Pd1 N2 C16 C15 179.3(2) no
O1 Pd1 O3 C18 33.6(2) no
O1 Pd1 N1 C2 -178.2(2) no
O1 Pd1 N1 C6 0.9(2) no
O1 C17 C19 C18 66.9(3) no
O1 C17 C19 C20 -60.9(3) no
O1 C17 C19 C22 -161.4(3) no
O2 C17 C19 C18 -113.0(3) no
O2 C17 C19 C20 119.2(3) no
O2 C17 C19 C22 18.7(4) no
O3 Pd1 O1 C17 -28.8(2) no
O3 Pd1 N2 C12 176.7(2) no
O3 Pd1 N2 C16 -4.9(2) no
O3 C18 C19 C17 -61.4(3) no
O3 C18 C19 C20 65.7(2) no
O3 C18 C19 C22 166.7(2) no
O4 C18 C19 C17 119.2(2) no
O4 C18 C19 C20 -113.7(2) no
O4 C18 C19 C22 -12.7(3) no
N1 Pd1 O1 C17 151.4(2) no
N1 Pd1 N2 C12 -3.3(2) no
N1 Pd1 N2 C16 175.0(2) no
N1 C2 C3 C4 0.6(4) no
N1 C2 C12 N2 0.8(3) no
N1 C2 C12 C13 -177.0(3) no
N1 C6 C5 C4 -0.6(5) no
N2 Pd1 O3 C18 -148.4(2) no
N2 Pd1 N1 C2 3.8(2) no
N2 Pd1 N1 C6 -177.1(2) no
N2 C12 C2 C3 179.0(3) no
N2 C12 C13 C14 0.1(4) no
N2 C16 C15 C14 1.0(4) no
C2 N1 C6 C5 1.1(4) no
C2 C3 C4 C5 -0.1(5) no
C2 C12 N2 C16 -176.1(2) no
C2 C12 C13 C14 177.8(3) no
C3 C2 N1 C6 -1.1(4) no
C3 C2 C12 C13 1.2(4) no
C3 C4 C5 C6 0.1(5) no
C4 C3 C2 C12 -177.6(3) no
C6 N1 C2 C12 177.3(2) no
C12 N2 C16 C15 -2.4(4) no
C12 C13 C14 C15 -1.5(4) no
C13 C12 N2 C16 1.8(4) no
C13 C14 C15 C16 1.0(4) no
C17 C19 C20 C21 -113.7(3) no
C17 C19 C22 C21 111.2(3) no
C18 C19 C20 C21 120.8(2) no
C18 C19 C22 C21 -119.7(3) no
C19 C20 C21 C22 -3.6(2) no
C19 C22 C21 C20 3.7(3) no
C20 C19 C22 C21 -3.5(2) no
C21 C20 C19 C22 3.6(2) no
C21 C20 C19 C22 3.6(2) no
